data_4329036
loop_
_publ_author_name
'Jingya Li'
'Hongfeng Li'
'Pengfei Yan'
'Peng Chen'
'Guangfeng Hou'
'Guangming Li'

_publ_contact_author_email jingya1100@163.com
_publ_contact_author_name ' Jing-Ya Li'
_publ_section_title
;
 Synthesis, Crystal Structure, and Luminescent Properties of
 2-(2,2,2-Trifluoroethyl)-1-indone Lanthanide Complexes
;
_journal_name_full 'Inorganic Chemistry'
_journal_page_first 5050
_journal_page_last 5057
_journal_paper_doi 10.1021/ic202473b
_journal_volume 51
_journal_year 2012
_chemical_formula_moiety 'C43 H26 F9 N2 O6 Sm'
_chemical_formula_sum 'C43 H26 F9 N2 O6 Sm'
_chemical_formula_weight 988.01
_chemical_name_systematic
; 
 ? 
;
_space_group_IT_number 4
_symmetry_cell_setting monoclinic
_symmetry_space_group_name_Hall 'P 2yb'
_symmetry_space_group_name_H-M 'P 1 21 1'
_atom_sites_solution_hydrogens geom
_atom_sites_solution_primary direct
_atom_sites_solution_secondary difmap
_audit_creation_method SHELXL-97
_cell_angle_alpha 90.00
_cell_angle_beta 95.80(3)
_cell_angle_gamma 90.00
_cell_formula_units_Z 2
_cell_length_a 11.018(2)
_cell_length_b 9.1465(18)
_cell_length_c 19.800(4)
_cell_measurement_reflns_used 17309
_cell_measurement_temperature 293(2)
_cell_measurement_theta_max 27.88
_cell_measurement_theta_min 3.01
_cell_volume 1985.2(7)
_computing_cell_refinement 'RAPID-AUTO (Rigaku 1998 <i>RAPID-AUTO</i>)'
_computing_data_collection 'RAPID-AUTO (Rigaku 1998 <i>RAPID-AUTO</i>)'
_computing_data_reduction 'CrystalClear (Rigaku/MSC, 2002)'
_computing_molecular_graphics 'SHELXTL (Sheldrick, 2008)'
_computing_publication_material SHELXL-97
_computing_structure_refinement 'SHELXL-97 (Sheldrick, 2008)'
_computing_structure_solution 'SHELXS-97 (Sheldrick, 2008)'
_diffrn_ambient_temperature 293(2)
_diffrn_measured_fraction_theta_full 0.960
_diffrn_measured_fraction_theta_max 0.960
_diffrn_measurement_device_type 'Rigaku RAXIS-RAPID'
_diffrn_measurement_method '\w scan'
_diffrn_radiation_monochromator graphite
_diffrn_radiation_source 'fine-focus sealed tube'
_diffrn_radiation_type MoK\a
_diffrn_radiation_wavelength 0.71073
_diffrn_reflns_av_R_equivalents 0.0474
_diffrn_reflns_av_sigmaI/netI 0.0717
_diffrn_reflns_limit_h_max 14
_diffrn_reflns_limit_h_min -14
_diffrn_reflns_limit_k_max 10
_diffrn_reflns_limit_k_min -11
_diffrn_reflns_limit_l_max 25
_diffrn_reflns_limit_l_min -25
_diffrn_reflns_number 18413
_diffrn_reflns_theta_full 27.48
_diffrn_reflns_theta_max 27.48
_diffrn_reflns_theta_min 3.02
_diffrn_standards_decay_% 0
_diffrn_standards_interval_count 0
_diffrn_standards_interval_time 0
_diffrn_standards_number 0
_exptl_absorpt_coefficient_mu 1.572
_exptl_absorpt_correction_T_max 0.6524
_exptl_absorpt_correction_T_min 0.4257
_exptl_absorpt_correction_type multi-scan
_exptl_absorpt_process_details 'ABSCOR (Higashi, 1995)'
_exptl_crystal_colour colorless
_exptl_crystal_density_diffrn 1.653
_exptl_crystal_description block
_exptl_crystal_F_000 978
_exptl_crystal_size_max 0.66
_exptl_crystal_size_mid 0.35
_exptl_crystal_size_min 0.30
_refine_diff_density_max 0.759
_refine_diff_density_min -0.973
_refine_diff_density_rms 0.099
_refine_ls_abs_structure_details 'Flack H D (1983), Acta Cryst. A39, 876-881'
_refine_ls_abs_structure_Flack -0.002(16)
_refine_ls_extinction_method none
_refine_ls_goodness_of_fit_ref 1.087
_refine_ls_hydrogen_treatment constr
_refine_ls_matrix_type full
_refine_ls_number_parameters 550
_refine_ls_number_reflns 7901
_refine_ls_number_restraints 55
_refine_ls_restrained_S_all 1.187
_refine_ls_R_factor_all 0.0552
_refine_ls_R_factor_gt 0.0448
_refine_ls_shift/su_max 0.000
_refine_ls_shift/su_mean 0.000
_refine_ls_structure_factor_coef Fsqd
_refine_ls_weighting_details 'calc w=1/[\s^2^(Fo^2^)+(0.0437P)^2^+0.4386P] where P=(Fo^2^+2Fc^2^)/3'
_refine_ls_weighting_scheme calc
_refine_ls_wR_factor_gt 0.1015
_refine_ls_wR_factor_ref 0.1063
_reflns_number_gt 6678
_reflns_number_total 7901
_reflns_threshold_expression >2sigma(I)
_cod_data_source_file ic202473b_si_001_5.cif
_cod_data_source_block Compound-5
_cod_original_sg_symbol_H-M 'P 21'
_cod_database_code 4329036

loop_
_symmetry_equiv_pos_as_xyz
'x, y, z'
'-x, y+1/2, -z'

loop_
_atom_site_label
_atom_site_type_symbol
_atom_site_fract_x
_atom_site_fract_y
_atom_site_fract_z
_atom_site_U_iso_or_equiv
_atom_site_adp_type
_atom_site_occupancy
_atom_site_symmetry_multiplicity
_atom_site_calc_flag
_atom_site_refinement_flags
C1 C 0.1620(9) -0.0097(13) 0.3600(7) 0.084(4) Uani 1 1 d .
C2 C 0.2314(7) 0.0798(8) 0.3132(4) 0.0548(18) Uani 1 1 d .
C3 C 0.3549(7) 0.0549(8) 0.3117(4) 0.0497(16) Uani 1 1 d .
C4 C 0.4312(7) 0.1496(8) 0.2767(3) 0.0476(16) Uani 1 1 d .
C5 C 0.5560(6) 0.0954(9) 0.2864(3) 0.0500(17) Uani 1 1 d .
C6 C 0.6598(7) 0.1513(10) 0.2648(4) 0.068(2) Uani 1 1 d .
H6 H 0.6572 0.2362 0.2388 0.081 Uiso 1 1 calc R
C7 C 0.7701(8) 0.0794(13) 0.2821(5) 0.085(3) Uani 1 1 d .
H7 H 0.8424 0.1177 0.2690 0.102 Uiso 1 1 calc R
C8 C 0.7712(8) -0.0475(11) 0.3183(5) 0.085(3) Uani 1 1 d .
H8 H 0.8451 -0.0957 0.3285 0.102 Uiso 1 1 calc R
C9 C 0.6657(7) -0.1083(16) 0.3408(4) 0.070(2) Uani 1 1 d .
H9 H 0.6681 -0.1956 0.3650 0.084 Uiso 1 1 calc R
C10 C 0.5570(7) -0.0318(9) 0.3252(4) 0.0593(19) Uani 1 1 d .
C11 C 0.4317(6) -0.0670(8) 0.3449(4) 0.059(2) Uani 1 1 d .
H11A H 0.4305 -0.0660 0.3938 0.070 Uiso 1 1 calc R
H11B H 0.4040 -0.1617 0.3274 0.070 Uiso 1 1 calc R
C12 C -0.0630(11) 0.5022(17) 0.3884(5) 0.095(4) Uani 1 1 d .
C13 C 0.0654(8) 0.5043(8) 0.3637(4) 0.0555(19) Uani 1 1 d .
C14 C 0.1664(8) 0.5443(9) 0.4078(4) 0.0545(18) Uani 1 1 d .
C15 C 0.2859(7) 0.5382(8) 0.3874(4) 0.0511(17) Uani 1 1 d .
C16 C 0.3705(9) 0.5980(9) 0.4408(4) 0.062(2) Uani 1 1 d .
C17 C 0.4929(12) 0.6185(13) 0.4437(6) 0.080(4) Uani 1 1 d .
H17 H 0.5361 0.5860 0.4086 0.096 Uiso 1 1 calc R
C18 C 0.5534(12) 0.6891(12) 0.4999(6) 0.095(4) Uani 1 1 d .
H18 H 0.6372 0.7044 0.5032 0.114 Uiso 1 1 calc R
C19 C 0.4832(15) 0.7364(15) 0.5516(7) 0.094(5) Uani 1 1 d .
H19 H 0.5226 0.7836 0.5892 0.113 Uiso 1 1 calc R
C20 C 0.3612(15) 0.7162(13) 0.5488(5) 0.098(4) Uani 1 1 d .
H20 H 0.3167 0.7500 0.5831 0.117 Uiso 1 1 calc R
C21 C 0.3055(10) 0.6436(10) 0.4933(4) 0.071(2) Uani 1 1 d .
C22 C 0.1718(10) 0.6083(11) 0.4776(4) 0.076(3) Uani 1 1 d .
H22A H 0.1450 0.5383 0.5097 0.091 Uiso 1 1 calc R
H22B H 0.1221 0.6957 0.4780 0.091 Uiso 1 1 calc R
C23 C 0.2713(10) 0.2073(14) 0.0146(6) 0.072(3) Uani 1 1 d .
C24 C 0.1982(7) 0.2645(9) 0.0676(4) 0.0525(17) Uani 1 1 d .
C25 C 0.0740(7) 0.2458(9) 0.0592(3) 0.0521(18) Uani 1 1 d .
C26 C -0.0025(6) 0.2959(8) 0.1070(3) 0.0429(15) Uani 1 1 d .
C27 C -0.1298(7) 0.2645(9) 0.0824(3) 0.0515(17) Uani 1 1 d .
C28 C -0.2336(7) 0.2918(11) 0.1115(4) 0.068(2) Uani 1 1 d .
H28 H -0.2316 0.3423 0.1524 0.081 Uiso 1 1 calc R
C29 C -0.3430(8) 0.2420(14) 0.0784(5) 0.087(3) Uani 1 1 d .
H29 H -0.4157 0.2597 0.0971 0.105 Uiso 1 1 calc R
C30 C -0.3442(9) 0.1682(13) 0.0196(5) 0.082(3) Uani 1 1 d .
H30 H -0.4180 0.1338 -0.0016 0.099 Uiso 1 1 calc R
C31 C -0.2397(11) 0.1431(16) -0.0095(6) 0.085(4) Uani 1 1 d .
H31 H -0.2427 0.0956 -0.0512 0.101 Uiso 1 1 calc R
C32 C -0.1320(8) 0.1867(9) 0.0219(4) 0.0571(19) Uani 1 1 d .
C33 C -0.0033(13) 0.1731(16) 0.0015(7) 0.065(3) Uani 1 1 d .
H33A H 0.0195 0.0714 -0.0029 0.078 Uiso 1 1 calc R
H33B H 0.0044 0.2229 -0.0411 0.078 Uiso 1 1 calc R
C34 C 0.4855(8) 0.5652(13) 0.1896(5) 0.084(3) Uani 1 1 d .
H34 H 0.5089 0.4692 0.1993 0.101 Uiso 1 1 calc R
C35 C 0.5736(9) 0.6618(13) 0.1741(6) 0.094(3) Uani 1 1 d .
H35 H 0.6542 0.6318 0.1742 0.112 Uiso 1 1 calc R
C36 C 0.5413(11) 0.8022(12) 0.1586(6) 0.090(3) Uani 1 1 d .
H36 H 0.5986 0.8704 0.1474 0.108 Uiso 1 1 calc R
C37 C 0.4213(9) 0.8397(10) 0.1599(5) 0.075(3) Uani 1 1 d .
H37 H 0.3968 0.9350 0.1495 0.089 Uiso 1 1 calc R
C38 C 0.3359(8) 0.7388(8) 0.1765(4) 0.0541(18) Uani 1 1 d .
C39 C 0.2044(8) 0.7701(8) 0.1780(4) 0.0527(18) Uani 1 1 d .
C40 C 0.1556(8) 0.9104(16) 0.1658(4) 0.077(2) Uani 1 1 d .
H40 H 0.2058 0.9877 0.1561 0.092 Uiso 1 1 calc R
C41 C 0.0317(10) 0.9326(9) 0.1683(5) 0.083(3) Uani 1 1 d .
H41 H -0.0018 1.0252 0.1604 0.100 Uiso 1 1 calc R
C42 C -0.0399(9) 0.8199(10) 0.1823(5) 0.071(2) Uani 1 1 d .
H42 H -0.1231 0.8332 0.1843 0.085 Uiso 1 1 calc R
C43 C 0.0132(8) 0.6827(10) 0.1935(4) 0.062(2) Uani 1 1 d .
H43 H -0.0364 0.6043 0.2026 0.074 Uiso 1 1 calc R
F1 F 0.0534(7) 0.0343(10) 0.3636(5) 0.158(3) Uani 1 1 d U
F2 F 0.1416(11) -0.1449(9) 0.3360(5) 0.158(4) Uani 1 1 d U
F3 F 0.2114(6) -0.0337(9) 0.4186(4) 0.128(3) Uani 1 1 d U
F4 F -0.1414(7) 0.4829(13) 0.3459(5) 0.176(4) Uani 1 1 d U
F5 F -0.0742(8) 0.4526(13) 0.4426(5) 0.180(4) Uani 1 1 d U
F6 F -0.0866(9) 0.6453(14) 0.4050(6) 0.190(4) Uani 1 1 d U
F7 F 0.3714(7) 0.2946(10) 0.0097(4) 0.136(3) Uani 1 1 d U
F8 F 0.2308(7) 0.2040(13) -0.0441(4) 0.163(3) Uani 1 1 d U
F9 F 0.3334(11) 0.0926(12) 0.0308(6) 0.180(4) Uani 1 1 d U
N1 N 0.3677(6) 0.6000(7) 0.1919(3) 0.0531(15) Uani 1 1 d .
N2 N 0.1322(6) 0.6593(7) 0.1918(3) 0.0520(14) Uani 1 1 d .
O1 O 0.1723(5) 0.1812(6) 0.2821(3) 0.0607(14) Uani 1 1 d .
O2 O 0.4007(4) 0.2624(6) 0.2434(3) 0.0522(12) Uani 1 1 d .
O3 O 0.0677(5) 0.4639(6) 0.3036(2) 0.0571(13) Uani 1 1 d .
O4 O 0.3190(5) 0.4934(6) 0.3310(2) 0.0560(13) Uani 1 1 d .
O5 O 0.2568(4) 0.3227(6) 0.1190(2) 0.0589(14) Uani 1 1 d .
O6 O 0.0266(4) 0.3560(5) 0.1635(2) 0.0488(12) Uani 1 1 d .
Sm1 Sm 0.21620(2) 0.40308(7) 0.230242(12) 0.04056(10) Uani 1 1 d .

loop_
_atom_site_aniso_label
_atom_site_aniso_U_11
_atom_site_aniso_U_22
_atom_site_aniso_U_33
_atom_site_aniso_U_23
_atom_site_aniso_U_13
_atom_site_aniso_U_12
C1 0.047(5) 0.071(7) 0.129(10) 0.047(7) -0.018(5) -0.020(5)
C2 0.047(4) 0.042(4) 0.074(5) 0.013(4) -0.002(3) 0.000(4)
C3 0.049(4) 0.041(4) 0.058(4) 0.010(3) -0.001(3) -0.002(3)
C4 0.047(4) 0.045(4) 0.050(4) 0.000(3) 0.002(3) 0.011(3)
C5 0.041(4) 0.058(5) 0.051(4) 0.006(3) 0.007(3) 0.009(3)
C6 0.056(5) 0.067(6) 0.084(6) 0.018(4) 0.024(4) 0.014(4)
C7 0.056(5) 0.102(9) 0.102(7) 0.031(6) 0.030(5) 0.029(5)
C8 0.051(4) 0.085(8) 0.120(8) 0.015(5) 0.015(5) 0.027(5)
C9 0.059(4) 0.059(5) 0.091(5) 0.015(7) 0.003(3) 0.021(6)
C10 0.056(4) 0.060(5) 0.061(4) 0.008(3) 0.001(3) 0.007(4)
C11 0.048(3) 0.048(7) 0.078(4) 0.022(4) -0.004(3) -0.006(4)
C12 0.086(7) 0.149(11) 0.051(5) -0.006(6) 0.016(5) 0.063(7)
C13 0.066(5) 0.042(4) 0.060(5) 0.007(3) 0.016(4) 0.006(4)
C14 0.070(5) 0.052(4) 0.042(4) 0.007(3) 0.006(3) 0.004(4)
C15 0.063(5) 0.041(4) 0.048(4) 0.008(3) -0.005(3) 0.000(4)
C16 0.083(6) 0.050(5) 0.049(4) 0.011(3) -0.007(4) -0.003(4)
C17 0.092(8) 0.076(8) 0.066(7) 0.015(5) -0.022(6) -0.004(7)
C18 0.108(9) 0.074(7) 0.093(8) 0.028(6) -0.041(7) -0.035(6)
C19 0.127(12) 0.079(9) 0.068(8) 0.005(6) -0.030(8) -0.014(8)
C20 0.150(12) 0.086(8) 0.053(5) -0.008(5) -0.011(6) -0.006(8)
C21 0.095(7) 0.065(6) 0.049(4) 0.004(4) -0.010(4) 0.000(5)
C22 0.103(8) 0.071(6) 0.056(5) -0.001(4) 0.020(5) 0.018(6)
C23 0.059(6) 0.099(9) 0.060(6) -0.014(5) 0.008(5) 0.026(6)
C24 0.048(4) 0.062(5) 0.048(4) -0.003(3) 0.007(3) -0.002(4)
C25 0.055(4) 0.061(5) 0.040(4) 0.001(3) 0.002(3) 0.004(4)
C26 0.041(3) 0.043(4) 0.043(3) 0.004(3) -0.003(3) 0.007(3)
C27 0.047(4) 0.065(5) 0.042(3) 0.012(3) 0.001(3) -0.001(4)
C28 0.045(4) 0.097(7) 0.061(5) -0.017(4) 0.006(3) -0.001(4)
C29 0.048(5) 0.135(10) 0.078(6) -0.017(6) 0.003(4) -0.002(6)
C30 0.059(5) 0.115(9) 0.070(6) -0.013(6) -0.011(5) -0.007(6)
C31 0.076(7) 0.124(11) 0.051(6) 0.007(6) -0.007(5) -0.005(7)
C32 0.068(5) 0.059(5) 0.042(4) -0.001(3) -0.006(3) 0.000(4)
C33 0.065(4) 0.076(8) 0.053(4) -0.019(4) 0.001(3) 0.004(5)
C34 0.048(5) 0.087(7) 0.120(8) 0.017(6) 0.021(5) -0.005(5)
C35 0.057(6) 0.081(8) 0.145(10) 0.009(7) 0.021(6) -0.017(6)
C36 0.086(7) 0.073(7) 0.115(8) -0.002(6) 0.035(6) -0.025(6)
C37 0.090(7) 0.050(5) 0.085(6) 0.007(4) 0.015(5) -0.013(5)
C38 0.068(5) 0.046(4) 0.048(4) 0.003(3) 0.005(3) -0.002(4)
C39 0.071(5) 0.038(4) 0.050(4) 0.003(3) 0.008(3) -0.004(4)
C40 0.093(6) 0.042(5) 0.098(5) 0.015(7) 0.024(4) 0.007(8)
C41 0.098(7) 0.036(6) 0.115(7) 0.023(5) 0.014(6) 0.022(5)
C42 0.068(6) 0.059(6) 0.086(6) 0.011(5) 0.005(5) 0.017(5)
C43 0.056(5) 0.057(5) 0.071(5) 0.010(4) 0.005(4) 0.009(4)
F1 0.079(4) 0.165(7) 0.237(8) 0.102(6) 0.056(5) 0.011(5)
F2 0.228(8) 0.098(6) 0.155(6) 0.018(4) 0.053(6) -0.069(6)
F3 0.099(4) 0.176(7) 0.109(4) 0.053(4) 0.017(3) -0.037(4)
F4 0.086(5) 0.298(10) 0.151(6) -0.068(6) 0.045(4) -0.011(5)
F5 0.140(6) 0.241(10) 0.174(6) 0.064(6) 0.081(5) 0.008(6)
F6 0.131(6) 0.181(8) 0.268(9) -0.037(7) 0.075(6) 0.029(6)
F7 0.108(5) 0.176(7) 0.135(5) -0.028(5) 0.066(4) -0.011(5)
F8 0.101(5) 0.301(9) 0.091(4) -0.046(5) 0.036(4) 0.022(6)
F9 0.220(8) 0.157(7) 0.180(7) 0.015(6) 0.107(6) 0.084(7)
N1 0.050(4) 0.042(4) 0.068(4) 0.007(3) 0.012(3) -0.007(3)
N2 0.056(4) 0.043(3) 0.056(3) 0.004(3) 0.004(3) 0.008(3)
O1 0.040(3) 0.047(3) 0.095(4) 0.022(3) 0.004(3) 0.002(3)
O2 0.049(3) 0.051(3) 0.058(3) 0.013(2) 0.007(2) 0.008(3)
O3 0.056(3) 0.070(4) 0.046(3) -0.002(2) 0.004(2) -0.003(3)
O4 0.048(3) 0.070(3) 0.050(3) -0.007(2) 0.001(2) -0.002(3)
O5 0.045(3) 0.082(4) 0.049(3) -0.006(2) 0.003(2) -0.003(3)
O6 0.048(2) 0.051(3) 0.047(2) -0.0098(18) 0.0003(19) 0.004(2)
Sm1 0.04216(15) 0.03875(16) 0.03993(14) 0.0028(2) 0.00004(9) 0.0029(2)

loop_
_atom_type_symbol
_atom_type_description
_atom_type_scat_dispersion_real
_atom_type_scat_dispersion_imag
_atom_type_scat_source
C C 0.0033 0.0016 'International Tables Vol C Tables 4.2.6.8 and 6.1.1.4'
H H 0.0000 0.0000 'International Tables Vol C Tables 4.2.6.8 and 6.1.1.4'
N N 0.0061 0.0033 'International Tables Vol C Tables 4.2.6.8 and 6.1.1.4'
O O 0.0106 0.0060 'International Tables Vol C Tables 4.2.6.8 and 6.1.1.4'
Sm Sm -0.1638 3.4418 'International Tables Vol C Tables 4.2.6.8 and 6.1.1.4'
F F 0.0171 0.0103 'International Tables Vol C Tables 4.2.6.8 and 6.1.1.4'

loop_
_geom_angle_atom_site_label_1
_geom_angle_atom_site_label_2
_geom_angle_atom_site_label_3
_geom_angle
F3 C1 F1 109.1(12)
F3 C1 F2 102.1(10)
F1 C1 F2 100.8(9)
F3 C1 C2 117.9(8)
F1 C1 C2 113.8(8)
F2 C1 C2 111.3(12)
O1 C2 C3 125.0(7)
O1 C2 C1 115.6(7)
C3 C2 C1 119.1(7)
C2 C3 C4 122.5(7)
C2 C3 C11 128.5(7)
C4 C3 C11 109.0(6)
O2 C4 C3 127.9(7)
O2 C4 C5 123.3(7)
C3 C4 C5 108.8(6)
C6 C5 C10 121.8(7)
C6 C5 C4 130.1(7)
C10 C5 C4 108.1(6)
C5 C6 C7 119.0(8)
C5 C6 H6 120.5
C7 C6 H6 120.5
C8 C7 C6 119.5(9)
C8 C7 H7 120.3
C6 C7 H7 120.3
C7 C8 C9 122.8(9)
C7 C8 H8 118.6
C9 C8 H8 118.6
C10 C9 C8 116.9(10)
C10 C9 H9 121.6
C8 C9 H9 121.6
C5 C10 C9 120.0(8)
C5 C10 C11 111.4(7)
C9 C10 C11 128.6(8)
C10 C11 C3 102.5(6)
C10 C11 H11A 111.3
C3 C11 H11A 111.3
C10 C11 H11B 111.3
C3 C11 H11B 111.3
H11A C11 H11B 109.2
F4 C12 F5 117.5(15)
F4 C12 F6 100.0(11)
F5 C12 F6 96.2(10)
F4 C12 C13 114.4(8)
F5 C12 C13 118.4(10)
F6 C12 C13 105.3(12)
O3 C13 C14 125.7(7)
O3 C13 C12 114.0(8)
C14 C13 C12 120.3(8)
C13 C14 C15 121.2(7)
C13 C14 C22 129.5(8)
C15 C14 C22 109.1(7)
O4 C15 C14 128.2(7)
O4 C15 C16 122.7(8)
C14 C15 C16 109.0(7)
C17 C16 C21 120.9(9)
C17 C16 C15 130.5(9)
C21 C16 C15 108.6(8)
C16 C17 C18 119.3(13)
C16 C17 H17 120.3
C18 C17 H17 120.3
C17 C18 C19 117.9(12)
C17 C18 H18 121.1
C19 C18 H18 121.1
C20 C19 C18 123.0(12)
C20 C19 H19 118.5
C18 C19 H19 118.5
C19 C20 C21 117.3(12)
C19 C20 H20 121.3
C21 C20 H20 121.3
C20 C21 C16 121.6(11)
C20 C21 C22 128.0(10)
C16 C21 C22 110.4(8)
C14 C22 C21 102.7(7)
C14 C22 H22A 111.2
C21 C22 H22A 111.2
C14 C22 H22B 111.2
C21 C22 H22B 111.2
H22A C22 H22B 109.1
F8 C23 F9 111.0(11)
F8 C23 F7 99.6(11)
F9 C23 F7 94.6(9)
F8 C23 C24 121.2(10)
F9 C23 C24 115.5(11)
F7 C23 C24 110.1(9)
O5 C24 C25 124.7(7)
O5 C24 C23 116.7(7)
C25 C24 C23 118.5(7)
C24 C25 C26 122.4(7)
C24 C25 C33 128.8(8)
C26 C25 C33 108.8(8)
O6 C26 C25 128.6(6)
O6 C26 C27 122.0(6)
C25 C26 C27 109.3(6)
C28 C27 C32 121.2(7)
C28 C27 C26 130.0(7)
C32 C27 C26 108.6(7)
C27 C28 C29 117.9(8)
C27 C28 H28 121.0
C29 C28 H28 121.0
C30 C29 C28 120.4(9)
C30 C29 H29 119.8
C28 C29 H29 119.8
C29 C30 C31 121.1(10)
C29 C30 H30 119.4
C31 C30 H30 119.4
C32 C31 C30 120.0(11)
C32 C31 H31 120.0
C30 C31 H31 120.0
C31 C32 C27 119.2(9)
C31 C32 C33 131.1(9)
C27 C32 C33 109.6(8)
C25 C33 C32 103.5(8)
C25 C33 H33A 111.1
C32 C33 H33A 111.1
C25 C33 H33B 111.1
C32 C33 H33B 111.1
H33A C33 H33B 109.0
N1 C34 C35 124.3(10)
N1 C34 H34 117.8
C35 C34 H34 117.8
C36 C35 C34 119.0(10)
C36 C35 H35 120.5
C34 C35 H35 120.5
C35 C36 C37 117.6(10)
C35 C36 H36 121.2
C37 C36 H36 121.2
C36 C37 C38 121.4(9)
C36 C37 H37 119.3
C38 C37 H37 119.3
N1 C38 C37 121.1(8)
N1 C38 C39 114.3(7)
C37 C38 C39 124.6(7)
N2 C39 C40 120.3(8)
N2 C39 C38 117.5(7)
C40 C39 C38 122.2(7)
C41 C40 C39 119.3(10)
C41 C40 H40 120.3
C39 C40 H40 120.3
C42 C41 C40 119.7(9)
C42 C41 H41 120.2
C40 C41 H41 120.2
C41 C42 C43 118.6(8)
C41 C42 H42 120.7
C43 C42 H42 120.7
N2 C43 C42 122.7(9)
N2 C43 H43 118.7
C42 C43 H43 118.7
C34 N1 C38 116.6(7)
C34 N1 Sm1 119.5(6)
C38 N1 Sm1 123.8(5)
C43 N2 C39 119.4(7)
C43 N2 Sm1 117.3(5)
C39 N2 Sm1 122.8(5)
C2 O1 Sm1 137.1(5)
C4 O2 Sm1 132.7(5)
C13 O3 Sm1 137.6(5)
C15 O4 Sm1 134.5(5)
C24 O5 Sm1 137.6(4)
C26 O6 Sm1 134.3(4)
O4 Sm1 O1 92.0(2)
O4 Sm1 O3 72.45(17)
O1 Sm1 O3 75.40(19)
O4 Sm1 O6 148.51(17)
O1 Sm1 O6 83.06(18)
O3 Sm1 O6 76.22(16)
O4 Sm1 O2 76.42(19)
O1 Sm1 O2 72.47(17)
O3 Sm1 O2 133.81(17)
O6 Sm1 O2 130.24(17)
O4 Sm1 O5 140.23(16)
O1 Sm1 O5 101.6(2)
O3 Sm1 O5 147.07(17)
O6 Sm1 O5 70.89(16)
O2 Sm1 O5 72.61(18)
O4 Sm1 N2 93.4(2)
O1 Sm1 N2 145.38(19)
O3 Sm1 N2 73.76(18)
O6 Sm1 N2 74.70(18)
O2 Sm1 N2 141.87(18)
O5 Sm1 N2 95.78(19)
O4 Sm1 N1 74.8(2)
O1 Sm1 N1 152.50(19)
O3 Sm1 N1 121.19(18)
O6 Sm1 N1 120.61(18)
O2 Sm1 N1 80.92(18)
O5 Sm1 N1 76.23(19)
N2 Sm1 N1 61.0(2)

loop_
_geom_bond_atom_site_label_1
_geom_bond_atom_site_label_2
_geom_bond_distance
C1 F3 1.249(12)
C1 F1 1.272(13)
C1 F2 1.336(14)
C1 C2 1.502(13)
C2 O1 1.258(9)
C2 C3 1.383(10)
C3 C4 1.433(10)
C3 C11 1.509(10)
C4 O2 1.253(8)
C4 C5 1.455(9)
C5 C6 1.361(10)
C5 C10 1.393(10)
C6 C7 1.394(11)
C6 H6 0.9300
C7 C8 1.364(13)
C7 H7 0.9300
C8 C9 1.401(13)
C8 H8 0.9300
C9 C10 1.396(11)
C9 H9 0.9300
C10 C11 1.506(10)
C11 H11A 0.9700
C11 H11B 0.9700
C12 F4 1.158(13)
C12 F5 1.182(12)
C12 F6 1.381(17)
C12 C13 1.542(13)
C13 O3 1.249(9)
C13 C14 1.393(12)
C14 C15 1.416(11)
C14 C22 1.495(11)
C15 O4 1.277(9)
C15 C16 1.444(11)
C16 C17 1.358(15)
C16 C21 1.385(12)
C17 C18 1.396(15)
C17 H17 0.9300
C18 C19 1.411(19)
C18 H18 0.9300
C19 C20 1.353(19)
C19 H19 0.9300
C20 C21 1.375(13)
C20 H20 0.9300
C21 C22 1.510(14)
C22 H22A 0.9700
C22 H22B 0.9700
C23 F8 1.202(12)
C23 F9 1.275(14)
C23 F7 1.374(14)
C23 C24 1.480(12)
C24 O5 1.267(8)
C24 C25 1.372(10)
C25 C26 1.407(10)
C25 C33 1.509(15)
C26 O6 1.258(8)
C26 C27 1.466(10)
C27 C28 1.354(10)
C27 C32 1.391(10)
C28 C29 1.390(12)
C28 H28 0.9300
C29 C30 1.346(13)
C29 H29 0.9300
C30 C31 1.359(15)
C30 H30 0.9300
C31 C32 1.343(14)
C31 H31 0.9300
C32 C33 1.519(16)
C33 H33A 0.9700
C33 H33B 0.9700
C34 N1 1.341(10)
C34 C35 1.370(13)
C34 H34 0.9300
C35 C36 1.360(15)
C35 H35 0.9300
C36 C37 1.368(14)
C36 H36 0.9300
C37 C38 1.381(11)
C37 H37 0.9300
C38 N1 1.344(10)
C38 C39 1.480(11)
C39 N2 1.333(10)
C39 C40 1.402(14)
C40 C41 1.386(13)
C40 H40 0.9300
C41 C42 1.343(12)
C41 H41 0.9300
C42 C43 1.393(12)
C42 H42 0.9300
C43 N2 1.332(10)
C43 H43 0.9300
N1 Sm1 2.620(6)
N2 Sm1 2.605(6)
O1 Sm1 2.347(5)
O2 Sm1 2.398(5)
O3 Sm1 2.362(5)
O4 Sm1 2.343(5)
O5 Sm1 2.406(5)
O6 Sm1 2.395(5)
